data_7200278
loop_
_publ_author_name
'Zhao, Chong-Chao'
'Ni, Wei-Wei'
'Tao, Jun'
'Cui, Ai-Li'
'Kou, Hui-Zhong'

_publ_section_title
;
 Ligand-directed assembly of cyanide-bridged bimetallic MnIIFeIII
 coordination polymers based on the pentacyanoferrite(III) building
 blocks
;
_journal_issue 4
_journal_name_full CrystEngComm
_journal_page_first 632
_journal_paper_doi 10.1039/b812117f
_journal_volume 11
_journal_year 2009
_chemical_formula_sum 'C18 H14 Fe Mn N9 O'
_chemical_formula_weight 483.17
_chemical_name_systematic
;
?
;
_space_group_IT_number 62
_symmetry_cell_setting orthorhombic
_symmetry_space_group_name_Hall '-P 2ac 2n'
_symmetry_space_group_name_H-M 'P n m a'
_atom_sites_solution_hydrogens geom
_atom_sites_solution_primary direct
_atom_sites_solution_secondary difmap
_audit_creation_method SHELXL-97
_cell_angle_alpha 90.00
_cell_angle_beta 90.00
_cell_angle_gamma 90.00
_cell_formula_units_Z 4
_cell_length_a 13.199(8)
_cell_length_b 7.258(4)
_cell_length_c 22.234(15)
_cell_measurement_reflns_used 2499
_cell_measurement_temperature 293(2)
_cell_measurement_theta_max 27
_cell_measurement_theta_min 3.09
_cell_volume 2130(2)
_computing_cell_refinement 'crystalstructure 3.6.0 (Rigaku, 2004)'
_computing_data_collection 'crystalstructure 3.6.0 (Rigaku, 2004)'
_computing_data_reduction 'SHELXL-97 (Sheldrick, 1997)'
_computing_molecular_graphics 'XP (Sheldrick, 1998)'
_computing_publication_material 'XP (Sheldrick, 1998)'
_computing_structure_refinement 'SHELXL-97 (Sheldrick, 1997)'
_computing_structure_solution 'SHELXS-97 (Sheldrick, 1990)'
_diffrn_ambient_temperature 293(2)
_diffrn_detector_area_resol_mean '100x100 microns'
_diffrn_measured_fraction_theta_full 0.997
_diffrn_measured_fraction_theta_max 0.997
_diffrn_measurement_device_type 'Rigaku R-AXIS RAPID IP'
_diffrn_measurement_method Oscillation
_diffrn_radiation_monochromator graphite
_diffrn_radiation_source 'fine-focus sealed tube'
_diffrn_radiation_type MoK\a
_diffrn_radiation_wavelength 0.71075
_diffrn_reflns_av_R_equivalents 0.0000
_diffrn_reflns_av_sigmaI/netI 0.0183
_diffrn_reflns_limit_h_max 16
_diffrn_reflns_limit_h_min 0
_diffrn_reflns_limit_k_max 9
_diffrn_reflns_limit_k_min 0
_diffrn_reflns_limit_l_max 0
_diffrn_reflns_limit_l_min -28
_diffrn_reflns_number 2499
_diffrn_reflns_theta_full 27.00
_diffrn_reflns_theta_max 27.00
_diffrn_reflns_theta_min 3.09
_diffrn_standards_decay_% 0
_exptl_absorpt_coefficient_mu 1.302
_exptl_absorpt_correction_T_max 0.871
_exptl_absorpt_correction_T_min 0.700
_exptl_absorpt_correction_type multi-scan
_exptl_absorpt_process_details '(SADABS; Bruker, 2000)'
_exptl_crystal_colour red
_exptl_crystal_density_diffrn 1.507
_exptl_crystal_density_method 'not measured'
_exptl_crystal_description platelet
_exptl_crystal_F_000 976
_exptl_crystal_size_max 0.23
_exptl_crystal_size_mid 0.20
_exptl_crystal_size_min 0.12
_refine_diff_density_max 0.364
_refine_diff_density_min -0.363
_refine_diff_density_rms 0.061
_refine_ls_extinction_method none
_refine_ls_goodness_of_fit_ref 1.012
_refine_ls_hydrogen_treatment constr
_refine_ls_matrix_type full
_refine_ls_number_parameters 176
_refine_ls_number_reflns 2499
_refine_ls_number_restraints 0
_refine_ls_restrained_S_all 1.012
_refine_ls_R_factor_all 0.0360
_refine_ls_R_factor_gt 0.0309
_refine_ls_shift/su_max 0.000
_refine_ls_shift/su_mean 0.000
_refine_ls_structure_factor_coef Fsqd
_refine_ls_weighting_details 'calc w=1/[\s^2^(Fo^2^)+(0.0100P)^2^+3.6000P] where P=(Fo^2^+2Fc^2^)/3'
_refine_ls_weighting_scheme calc
_refine_ls_wR_factor_gt 0.0636
_refine_ls_wR_factor_ref 0.0650
_reflns_number_gt 2157
_reflns_number_total 2499
_reflns_threshold_expression >2sigma(I)
_cod_data_source_file b812117f.txt
_cod_data_source_block 2
_cod_depositor_comments
;
The following automatic conversions were performed:
'_exptl_absorpt_correction_type' value 'multi scan' changed to
'multi-scan' according to
'/home/saulius/struct/CIF-dictionaries/cif_core.dic' dictionary named
'cif_core.dic' version 2.4.1 from 2010-06-29.

Automatic conversion script
Id: cif_fix_enum 1527 2010-12-29 10:47:43Z saulius 
;
_cod_original_sg_symbol_H-M Pnma
_cod_database_code 7200278

loop_
_symmetry_equiv_pos_as_xyz
'x, y, z'
'-x+1/2, y+1/2, z+1/2'
'x, -y+1/2, z'
'-x+1/2, -y, z+1/2'
'-x, -y, -z'
'x-1/2, -y-1/2, -z-1/2'
'-x, y-1/2, -z'
'x-1/2, y, -z-1/2'

loop_
_atom_site_label
_atom_site_type_symbol
_atom_site_fract_x
_atom_site_fract_y
_atom_site_fract_z
_atom_site_U_iso_or_equiv
_atom_site_adp_type
_atom_site_occupancy
_atom_site_symmetry_multiplicity
_atom_site_calc_flag
_atom_site_refinement_flags
_atom_site_disorder_assembly
_atom_site_disorder_group
Fe1 Fe 0.25179(3) -0.2500 0.216633(19) 0.02125(11) Uani 1 2 d S . .
Mn1 Mn 0.47062(3) 0.2500 0.321503(19) 0.01988(11) Uani 1 2 d S . .
C1 C 0.34881(15) -0.0653(3) 0.24207(10) 0.0266(4) Uani 1 1 d . . .
C2 C 0.3160(2) -0.2500 0.13951(15) 0.0372(8) Uani 1 2 d S . .
C3 C 0.15559(15) -0.4355(3) 0.18973(9) 0.0265(4) Uani 1 1 d . . .
C4 C 0.2378(3) -0.2500 0.35263(16) 0.0442(9) Uani 1 2 d S . .
H4 H 0.3076 -0.2500 0.3584 0.053 Uiso 1 2 calc SR . .
C5 C 0.1684(3) -0.2500 0.39665(17) 0.0529(11) Uani 1 2 d S . .
H5 H 0.1806 -0.2500 0.4378 0.063 Uiso 1 2 calc SR . .
C6 C 0.0920(2) -0.2500 0.30984(16) 0.0380(8) Uani 1 2 d S . .
H6 H 0.0409 -0.2500 0.2810 0.046 Uiso 1 2 calc SR . .
C7 C 0.5655(3) 0.2500 0.45229(16) 0.0443(9) Uani 1 2 d S . .
H7 H 0.6247 0.2500 0.4296 0.053 Uiso 1 2 calc SR . .
C8 C 0.5738(3) 0.2500 0.51411(17) 0.0536(11) Uani 1 2 d S . .
H8 H 0.6370 0.2500 0.5326 0.064 Uiso 1 2 calc SR . .
C9 C 0.4868(3) 0.2500 0.54755(17) 0.0560(11) Uani 1 2 d S . .
H9 H 0.4899 0.2500 0.5893 0.067 Uiso 1 2 calc SR . .
C10 C 0.3946(3) 0.2500 0.51867(16) 0.0490(10) Uani 1 2 d S . .
H10 H 0.3348 0.2500 0.5408 0.059 Uiso 1 2 calc SR . .
C11 C 0.3917(3) 0.2500 0.45639(15) 0.0332(7) Uani 1 2 d S . .
C12 C 0.2961(3) 0.2500 0.42133(15) 0.0355(8) Uani 1 2 d S . .
C13 C 0.2011(3) 0.2500 0.44794(19) 0.0612(13) Uani 1 2 d S . .
H13 H 0.1951 0.2500 0.4896 0.073 Uiso 1 2 calc SR . .
C14 C 0.1160(3) 0.2500 0.4123(2) 0.0738(15) Uani 1 2 d S . .
H14 H 0.0519 0.2500 0.4298 0.089 Uiso 1 2 calc SR . .
C15 C 0.1261(3) 0.2500 0.3511(2) 0.0565(11) Uani 1 2 d S . .
H15 H 0.0695 0.2500 0.3262 0.068 Uiso 1 2 calc SR . .
C16 C 0.2222(3) 0.2500 0.32755(18) 0.0417(8) Uani 1 2 d S . .
H16 H 0.2293 0.2500 0.2859 0.050 Uiso 1 2 calc SR . .
N1 N 0.40462(13) 0.0425(3) 0.25959(9) 0.0362(5) Uani 1 1 d . . .
N4 N 0.19021(19) -0.2500 0.29789(12) 0.0283(6) Uani 1 2 d S . .
N6 N 0.4773(2) 0.2500 0.42335(12) 0.0315(6) Uani 1 2 d S . .
N7 N 0.3062(2) 0.2500 0.36137(12) 0.0330(6) Uani 1 2 d S . .
N8 N 0.3599(3) -0.2500 0.09494(15) 0.0716(13) Uani 1 2 d S . .
N5 N 0.0766(2) -0.2500 0.36894(14) 0.0464(8) Uani 1 2 d S . .
H5A H 0.0186 -0.2500 0.3866 0.056 Uiso 1 2 calc SR . .
N3 N 0.09642(13) -0.5431(3) 0.17670(9) 0.0359(4) Uani 1 1 d . . .
O1W O 0.8441(12) 0.2500 0.4514(5) 0.234(12) Uani 0.50 2 d SP . .
O1W' O 0.8384(10) 0.2500 0.4072(9) 0.185(7) Uani 0.50 2 d SP . .

loop_
_atom_site_aniso_label
_atom_site_aniso_U_11
_atom_site_aniso_U_22
_atom_site_aniso_U_33
_atom_site_aniso_U_23
_atom_site_aniso_U_13
_atom_site_aniso_U_12
Fe1 0.01701(19) 0.01840(19) 0.0283(2) 0.000 -0.00508(17) 0.000
Mn1 0.0166(2) 0.0184(2) 0.0246(2) 0.000 0.00060(17) 0.000
C1 0.0218(9) 0.0232(10) 0.0347(11) -0.0028(9) -0.0024(9) 0.0032(9)
C2 0.0230(15) 0.055(2) 0.0334(19) 0.000 -0.0098(14) 0.000
C3 0.0213(9) 0.0248(10) 0.0333(11) -0.0019(9) -0.0016(8) -0.0003(9)
C4 0.0301(18) 0.068(3) 0.0344(19) 0.000 -0.0065(15) 0.000
C5 0.042(2) 0.085(3) 0.032(2) 0.000 -0.0036(16) 0.000
C6 0.0248(16) 0.050(2) 0.039(2) 0.000 -0.0023(14) 0.000
C7 0.0377(19) 0.060(2) 0.0351(19) 0.000 -0.0031(16) 0.000
C8 0.055(2) 0.071(3) 0.035(2) 0.000 -0.0139(18) 0.000
C9 0.074(3) 0.068(3) 0.0251(18) 0.000 0.0008(19) 0.000
C10 0.053(2) 0.063(3) 0.0312(19) 0.000 0.0111(17) 0.000
C11 0.0382(18) 0.0283(16) 0.0330(18) 0.000 0.0088(14) 0.000
C12 0.0371(18) 0.0344(18) 0.0349(18) 0.000 0.0115(15) 0.000
C13 0.041(2) 0.101(4) 0.042(2) 0.000 0.0183(18) 0.000
C14 0.030(2) 0.116(4) 0.075(3) 0.000 0.020(2) 0.000
C15 0.0276(19) 0.077(3) 0.065(3) 0.000 0.0012(18) 0.000
C16 0.0306(17) 0.050(2) 0.045(2) 0.000 0.0021(15) 0.000
N1 0.0264(9) 0.0275(10) 0.0546(12) -0.0103(10) -0.0061(9) -0.0012(8)
N4 0.0234(12) 0.0309(14) 0.0305(14) 0.000 -0.0020(11) 0.000
N6 0.0316(14) 0.0347(14) 0.0281(14) 0.000 0.0013(11) 0.000
N7 0.0253(13) 0.0377(15) 0.0361(15) 0.000 0.0042(12) 0.000
N8 0.0387(19) 0.141(4) 0.0350(19) 0.000 -0.0025(16) 0.000
N5 0.0301(15) 0.068(2) 0.0412(17) 0.000 0.0077(13) 0.000
N3 0.0293(9) 0.0350(10) 0.0435(11) -0.0091(10) 0.0021(9) -0.0073(9)
O1W 0.111(10) 0.52(4) 0.072(7) 0.000 0.000(7) 0.000
O1W' 0.083(8) 0.170(12) 0.30(2) 0.000 -0.040(13) 0.000

loop_
_atom_type_symbol
_atom_type_description
_atom_type_scat_dispersion_real
_atom_type_scat_dispersion_imag
_atom_type_scat_source
C C 0.0033 0.0016 'International Tables Vol C Tables 4.2.6.8 and 6.1.1.4'
H H 0.0000 0.0000 'International Tables Vol C Tables 4.2.6.8 and 6.1.1.4'
O O 0.0106 0.0060 'International Tables Vol C Tables 4.2.6.8 and 6.1.1.4'
N N 0.0061 0.0033 'International Tables Vol C Tables 4.2.6.8 and 6.1.1.4'
Fe Fe 0.3463 0.8444 'International Tables Vol C Tables 4.2.6.8 and 6.1.1.4'
Mn Mn 0.3368 0.7283 'International Tables Vol C Tables 4.2.6.8 and 6.1.1.4'

loop_
_geom_angle_atom_site_label_1
_geom_angle_atom_site_label_2
_geom_angle_atom_site_label_3
_geom_angle
_geom_angle_site_symmetry_1
_geom_angle_site_symmetry_3
_geom_angle_publ_flag
C2 Fe1 C1 88.22(10) . . ?
C2 Fe1 C1 88.22(10) . 3_545 ?
C1 Fe1 C1 87.51(13) . 3_545 ?
C2 Fe1 C3 90.77(10) . 3_545 ?
C1 Fe1 C3 92.43(10) . 3_545 ?
C1 Fe1 C3 178.99(9) 3_545 3_545 ?
C2 Fe1 C3 90.77(10) . . ?
C1 Fe1 C3 178.99(9) . . ?
C1 Fe1 C3 92.43(10) 3_545 . ?
C3 Fe1 C3 87.60(13) 3_545 . ?
C2 Fe1 N4 177.93(12) . . ?
C1 Fe1 N4 90.29(9) . . ?
C1 Fe1 N4 90.29(9) 3_545 . ?
C3 Fe1 N4 90.73(9) 3_545 . ?
C3 Fe1 N4 90.73(9) . . ?
N1 Mn1 N1 85.50(11) . 3 ?
N1 Mn1 N3 139.24(8) . 8_666 ?
N1 Mn1 N3 81.21(8) 3 8_666 ?
N1 Mn1 N3 81.21(8) . 6_656 ?
N1 Mn1 N3 139.24(8) 3 6_656 ?
N3 Mn1 N3 84.23(11) 8_666 6_656 ?
N1 Mn1 N6 129.45(7) . . ?
N1 Mn1 N6 129.45(7) 3 . ?
N3 Mn1 N6 87.32(7) 8_666 . ?
N3 Mn1 N6 87.32(7) 6_656 . ?
N1 Mn1 N7 82.60(8) . . ?
N1 Mn1 N7 82.60(8) 3 . ?
N3 Mn1 N7 132.83(6) 8_666 . ?
N3 Mn1 N7 132.83(7) 6_656 . ?
N6 Mn1 N7 70.01(10) . . ?
N1 C1 Fe1 177.0(2) . . ?
N8 C2 Fe1 176.0(3) . . ?
N3 C3 Fe1 176.4(2) . . ?
C5 C4 N4 109.6(3) . . ?
C5 C4 H4 125.2 . . ?
N4 C4 H4 125.2 . . ?
C4 C5 N5 106.1(3) . . ?
C4 C5 H5 126.9 . . ?
N5 C5 H5 126.9 . . ?
N4 C6 N5 110.4(3) . . ?
N4 C6 H6 124.8 . . ?
N5 C6 H6 124.8 . . ?
N6 C7 C8 123.5(4) . . ?
N6 C7 H7 118.2 . . ?
C8 C7 H7 118.2 . . ?
C9 C8 C7 118.3(4) . . ?
C9 C8 H8 120.8 . . ?
C7 C8 H8 120.8 . . ?
C8 C9 C10 119.3(3) . . ?
C8 C9 H9 120.4 . . ?
C10 C9 H9 120.4 . . ?
C9 C10 C11 119.4(4) . . ?
C9 C10 H10 120.3 . . ?
C11 C10 H10 120.3 . . ?
N6 C11 C10 121.4(3) . . ?
N6 C11 C12 115.3(3) . . ?
C10 C11 C12 123.3(3) . . ?
N7 C12 C13 121.0(3) . . ?
N7 C12 C11 115.9(3) . . ?
C13 C12 C11 123.0(3) . . ?
C14 C13 C12 119.6(4) . . ?
C14 C13 H13 120.2 . . ?
C12 C13 H13 120.2 . . ?
C15 C14 C13 119.6(4) . . ?
C15 C14 H14 120.2 . . ?
C13 C14 H14 120.2 . . ?
C14 C15 C16 118.1(4) . . ?
C14 C15 H15 121.0 . . ?
C16 C15 H15 121.0 . . ?
N7 C16 C15 123.4(4) . . ?
N7 C16 H16 118.3 . . ?
C15 C16 H16 118.3 . . ?
C1 N1 Mn1 158.32(19) . . ?
C6 N4 C4 105.7(3) . . ?
C6 N4 Fe1 125.8(2) . . ?
C4 N4 Fe1 128.5(2) . . ?
C7 N6 C11 118.0(3) . . ?
C7 N6 Mn1 121.2(2) . . ?
C11 N6 Mn1 120.8(2) . . ?
C16 N7 C12 118.4(3) . . ?
C16 N7 Mn1 123.7(2) . . ?
C12 N7 Mn1 118.0(2) . . ?
C6 N5 C5 108.2(3) . . ?
C6 N5 H5A 125.9 . . ?
C5 N5 H5A 125.9 . . ?
C3 N3 Mn1 164.03(19) . 6_556 ?

loop_
_geom_bond_atom_site_label_1
_geom_bond_atom_site_label_2
_geom_bond_distance
_geom_bond_site_symmetry_2
_geom_bond_publ_flag
Fe1 C2 1.913(4) . ?
Fe1 C1 1.938(2) . ?
Fe1 C1 1.938(2) 3_545 ?
Fe1 C3 1.945(2) 3_545 ?
Fe1 C3 1.945(2) . ?
Fe1 N4 1.981(3) . ?
Mn1 N1 2.218(2) . ?
Mn1 N1 2.218(2) 3 ?
Mn1 N3 2.239(2) 8_666 ?
Mn1 N3 2.239(2) 6_656 ?
Mn1 N6 2.266(3) . ?
Mn1 N7 2.344(3) . ?
C1 N1 1.143(3) . ?
C2 N8 1.148(5) . ?
C3 N3 1.142(3) . ?
C4 C5 1.340(5) . ?
C4 N4 1.370(4) . ?
C4 H4 0.9300 . ?
C5 N5 1.359(5) . ?
C5 H5 0.9300 . ?
C6 N4 1.324(4) . ?
C6 N5 1.330(5) . ?
C6 H6 0.9300 . ?
C7 N6 1.330(4) . ?
C7 C8 1.379(5) . ?
C7 H7 0.9300 . ?
C8 C9 1.368(6) . ?
C8 H8 0.9300 . ?
C9 C10 1.376(6) . ?
C9 H9 0.9300 . ?
C10 C11 1.385(5) . ?
C10 H10 0.9300 . ?
C11 N6 1.348(4) . ?
C11 C12 1.484(5) . ?
C12 N7 1.340(4) . ?
C12 C13 1.385(5) . ?
C13 C14 1.375(6) . ?
C13 H13 0.9300 . ?
C14 C15 1.367(6) . ?
C14 H14 0.9300 . ?
C15 C16 1.372(5) . ?
C15 H15 0.9300 . ?
C16 N7 1.340(4) . ?
C16 H16 0.9300 . ?
N5 H5A 0.8600 . ?
N3 Mn1 2.239(2) 6_556 ?
O1W O1W' 0.986(19) . ?
